data_9013405
loop_
_publ_author_name
'Mi, J. X.'
'Wang, C. X.'
'Wei, Z. B.'
'Chen, F. J.'
'Xu, C. Y.'
'Mao, S. Y.'

_publ_section_title
;
 K2Fe[H(HPO4)2]F2
;
_journal_name_full 'Acta Crystallographica, Section E'
_journal_page_first i143
_journal_page_last i145
_journal_paper_doi 10.1107/S1600536805020635
_journal_volume 61
_journal_year 2005
_chemical_compound_source Synthetic
_chemical_formula_structural K2Fe[H(HPO4)2]F2
_chemical_formula_sum 'F2 Fe H4 K2 O8 P2'
_space_group_IT_number 14
_symmetry_space_group_name_Hall '-P 2ybc'
_symmetry_space_group_name_H-M 'P 1 21/c 1'
_cell_angle_alpha 90
_cell_angle_beta 92.845
_cell_angle_gamma 90
_cell_length_a 4.7586
_cell_length_b 8.2530
_cell_length_c 10.758
_cell_formula_units_Z 2
_cell_volume 421.975
_database_code_amcsd 0010453
_exptl_crystal_density_diffrn 2.881
_cod_original_formula_sum 'Fe P2 K2 F2 O8 H4'
_cod_database_code 9013405
_amcsd_formula_title K2Fe[H(HPO4)2]F2

loop_
_space_group_symop_operation_xyz
x,y,z
x,1/2-y,1/2+z
-x,1/2+y,1/2-z
-x,-y,-z

loop_
_atom_site_label
_atom_site_fract_x
_atom_site_fract_y
_atom_site_fract_z
Fe 0.50000 0.00000 0.00000
P 0.98546 0.75976 0.91368
K 0.50465 0.10069 0.33248
F 0.32270 0.09144 0.85181
O1 0.24450 0.80846 0.98918
O2 0.76820 0.88937 0.89246
O3 0.84890 0.61110 0.96974
O4 0.09460 0.70800 0.78368
H1 -0.02800 0.65720 0.73830
H2 0.94600 0.52610 0.99380

loop_
_cod_related_entry_id
_cod_related_entry_database
_cod_related_entry_code
1 AMCSD 0010453
